data_1518472
loop_
_publ_author_name
'Ivanova, B.'
'Spiteller, M.'

_publ_section_title
;
 Solid-state UV-MALDI mass spectrometric quantitation of
 fluroxypyr and triclopyr in soil
;
_journal_name_full 'Environmental Geochemistry and Health'
_journal_paper_doi 10.1007/s10653-014-9673-9
_journal_year 2015
_chemical_formula_moiety 'C7 H17 N2, 0.5(C4 O4)'
_chemical_formula_sum 'C9 H17 N2 O2'
_chemical_formula_weight 185.25
_chemical_name_systematic ?
_space_group_IT_number 14
_symmetry_cell_setting monoclinic
_symmetry_space_group_name_Hall '-P 2ybc'
_symmetry_space_group_name_H-M 'P 1 21/c 1'
_atom_sites_solution_hydrogens geom
_atom_sites_solution_primary direct
_atom_sites_solution_secondary difmap
_audit_creation_method SHELXL-97
_cell_angle_alpha 90.00
_cell_angle_beta 91.265(13)
_cell_angle_gamma 90.00
_cell_formula_units_Z 4
_cell_length_a 10.928(4)
_cell_length_b 6.850(3)
_cell_length_c 14.180(4)
_cell_measurement_temperature 199(2)
_cell_volume 1061.2(7)
_computing_cell_refinement 'Bruker SAINT'
_computing_data_collection 'Bruker GIS'
_computing_data_reduction 'Bruker SAINT'
_computing_molecular_graphics 'Bruker APEX2'
_computing_structure_refinement 'SHELXL-97 (Sheldrick, 2008)'
_computing_structure_solution 'SHELXS-97 (Sheldrick, 2008)'
_diffrn_ambient_temperature 199(2)
_diffrn_measured_fraction_theta_full 0.996
_diffrn_measured_fraction_theta_max 0.996
_diffrn_measurement_device_type 'Bruker SMART X2S'
_diffrn_measurement_method '\w scans'
_diffrn_radiation_monochromator 'doubly curved silicon crystal'
_diffrn_radiation_source 'micro-focus sealed tube'
_diffrn_radiation_type MoK\a
_diffrn_radiation_wavelength 0.71073
_diffrn_reflns_av_R_equivalents 0.1676
_diffrn_reflns_av_sigmaI/netI 0.0923
_diffrn_reflns_limit_h_max 11
_diffrn_reflns_limit_h_min -11
_diffrn_reflns_limit_k_max 7
_diffrn_reflns_limit_k_min -6
_diffrn_reflns_limit_l_max 15
_diffrn_reflns_limit_l_min -15
_diffrn_reflns_number 5105
_diffrn_reflns_theta_full 22.55
_diffrn_reflns_theta_max 22.55
_diffrn_reflns_theta_min 2.87
_exptl_absorpt_coefficient_mu 0.082
_exptl_absorpt_correction_T_max 0.9958
_exptl_absorpt_correction_T_min 0.9900
_exptl_absorpt_correction_type multi-scan
_exptl_crystal_colour colorless
_exptl_crystal_density_diffrn 1.160
_exptl_crystal_density_method 'not measured'
_exptl_crystal_description plate
_exptl_crystal_F_000 404
_exptl_crystal_size_max 0.12
_exptl_crystal_size_mid 0.10
_exptl_crystal_size_min 0.05
_refine_diff_density_max 0.298
_refine_diff_density_min -0.200
_refine_diff_density_rms 0.047
_refine_ls_extinction_coef 0.029(11)
_refine_ls_extinction_expression Fc^*^=kFc[1+0.001xFc^2^\l^3^/sin(2\q)]^-1/4^
_refine_ls_extinction_method SHELXL
_refine_ls_goodness_of_fit_ref 0.998
_refine_ls_hydrogen_treatment constr
_refine_ls_matrix_type full
_refine_ls_number_parameters 120
_refine_ls_number_reflns 1384
_refine_ls_number_restraints 0
_refine_ls_restrained_S_all 0.998
_refine_ls_R_factor_all 0.0902
_refine_ls_R_factor_gt 0.0628
_refine_ls_shift/su_max 0.003
_refine_ls_shift/su_mean 0.001
_refine_ls_structure_factor_coef Fsqd
_refine_ls_weighting_details 'calc w=1/[\s^2^(Fo^2^)+(0.1000P)^2^+0.0000P] where P=(Fo^2^+2Fc^2^)/3'
_refine_ls_weighting_scheme calc
_refine_ls_wR_factor_gt 0.1629
_refine_ls_wR_factor_ref 0.1793
_reflns_number_gt 930
_reflns_number_total 1390
_reflns_threshold_expression >2sigma(I)
_cod_data_source_file Struct-122-1.txt
_cod_data_source_block bi122
_cod_depositor_comments
;
The following automatic conversions were performed:

'_symmetry_cell_setting' value 'Monoclinic' changed to 'monoclinic'
according to the built-in table from CIF Core dictionary named
'cif_core.dic' version 2.4.1 from 2010-06-29.

Automatic conversion script
Id: cif_fix_values 2827 2014-09-09 07:05:25Z andrius 
;
_cod_original_cell_volume 1061.3(6)
_cod_original_sg_symbol_H-M 'P 21/c'
_cod_database_code 1518472

loop_
_symmetry_equiv_pos_as_xyz
'x, y, z'
'-x, y+1/2, -z+1/2'
'-x, -y, -z'
'x, -y-1/2, z-1/2'

loop_
_atom_site_label
_atom_site_type_symbol
_atom_site_fract_x
_atom_site_fract_y
_atom_site_fract_z
_atom_site_U_iso_or_equiv
_atom_site_adp_type
_atom_site_occupancy
_atom_site_symmetry_multiplicity
_atom_site_calc_flag
_atom_site_refinement_flags
C1 C 0.9658(3) 0.1343(5) 0.52136(18) 0.0443(8) Uani 1 1 d .
N2 N 1.2762(2) 0.0956(5) 0.29758(18) 0.0659(9) Uani 1 1 d .
N1 N 1.0566(2) -0.0181(4) 0.17243(14) 0.0577(8) Uani 1 1 d .
H1A H 1.0456 -0.1496 0.1699 0.086 Uiso 1 1 calc R
H1B H 1.0010 0.0414 0.1333 0.086 Uiso 1 1 calc R
H1C H 1.0463 0.0242 0.2326 0.086 Uiso 1 1 calc R
C9 C 0.9796(3) 0.0334(4) 0.43090(18) 0.0464(9) Uani 1 1 d .
C8 C 1.3343(4) -0.0095(6) 0.3767(3) 0.0838(12) Uani 1 1 d .
H8A H 1.4198 -0.0415 0.3609 0.101 Uiso 1 1 calc R
H8B H 1.2902 -0.1335 0.3870 0.101 Uiso 1 1 calc R
C7 C 1.2741(4) -0.0284(6) 0.2136(2) 0.0823(12) Uani 1 1 d .
H7A H 1.2582 -0.1648 0.2329 0.099 Uiso 1 1 calc R
H7B H 1.3558 -0.0246 0.1848 0.099 Uiso 1 1 calc R
C6 C 1.3962(4) 0.2983(9) 0.4526(3) 0.118(2) Uani 1 1 d .
H6A H 1.4844 0.2764 0.4422 0.142 Uiso 1 1 calc R
H6B H 1.3881 0.3785 0.5102 0.142 Uiso 1 1 calc R
C5 C 1.3339(4) 0.1088(9) 0.4651(3) 0.1128(18) Uani 1 1 d .
H5A H 1.2483 0.1321 0.4837 0.135 Uiso 1 1 calc R
H5B H 1.3756 0.0350 0.5165 0.135 Uiso 1 1 calc R
C4 C 1.1813(3) 0.0303(7) 0.1425(2) 0.0841(13) Uani 1 1 d .
H4A H 1.1977 -0.0367 0.0822 0.101 Uiso 1 1 calc R
H4B H 1.1873 0.1727 0.1316 0.101 Uiso 1 1 calc R
C3 C 1.3382(4) 0.2763(7) 0.2826(3) 0.0996(14) Uani 1 1 d .
H3A H 1.2974 0.3467 0.2297 0.120 Uiso 1 1 calc R
H3B H 1.4235 0.2490 0.2645 0.120 Uiso 1 1 calc R
C2 C 1.3399(4) 0.4051(8) 0.3687(4) 0.130(2) Uani 1 1 d .
H2A H 1.2552 0.4446 0.3832 0.156 Uiso 1 1 calc R
H2B H 1.3877 0.5246 0.3561 0.156 Uiso 1 1 calc R
O1 O 0.9235(2) 0.2935(3) 0.54595(14) 0.0631(8) Uani 1 1 d .
O2 O 0.9531(2) 0.0785(3) 0.34658(12) 0.0605(8) Uani 1 1 d .

loop_
_atom_site_aniso_label
_atom_site_aniso_U_11
_atom_site_aniso_U_22
_atom_site_aniso_U_33
_atom_site_aniso_U_23
_atom_site_aniso_U_13
_atom_site_aniso_U_12
C1 0.0594(19) 0.0423(19) 0.0311(16) -0.0060(14) 0.0013(13) -0.0113(16)
N2 0.0631(18) 0.076(2) 0.0583(18) -0.0157(15) -0.0073(14) -0.0072(16)
N1 0.079(2) 0.0648(19) 0.0285(13) -0.0015(12) -0.0045(12) -0.0019(14)
C9 0.0516(18) 0.058(2) 0.0299(16) 0.0010(15) 0.0010(13) -0.0101(15)
C8 0.076(3) 0.090(3) 0.085(3) -0.007(2) -0.012(2) -0.009(2)
C7 0.081(3) 0.095(3) 0.070(2) -0.018(2) -0.0065(19) 0.004(2)
C6 0.070(3) 0.172(6) 0.113(4) -0.073(4) -0.002(3) -0.017(3)
C5 0.079(3) 0.181(5) 0.078(3) -0.026(3) -0.003(2) -0.043(3)
C4 0.080(3) 0.127(4) 0.046(2) 0.002(2) 0.0017(18) -0.021(2)
C3 0.102(3) 0.085(3) 0.110(3) 0.008(3) -0.019(3) -0.015(3)
C2 0.091(4) 0.079(4) 0.219(6) -0.050(4) -0.008(4) -0.009(3)
O1 0.0910(17) 0.0532(16) 0.0448(13) -0.0096(11) -0.0044(11) 0.0024(13)
O2 0.0864(17) 0.0706(17) 0.0243(12) 0.0022(9) -0.0038(10) 0.0019(12)

loop_
_atom_type_symbol
_atom_type_description
_atom_type_scat_dispersion_real
_atom_type_scat_dispersion_imag
_atom_type_scat_source
C C 0.0033 0.0016 'International Tables Vol C Tables 4.2.6.8 and 6.1.1.4'
H H 0.0000 0.0000 'International Tables Vol C Tables 4.2.6.8 and 6.1.1.4'
N N 0.0061 0.0033 'International Tables Vol C Tables 4.2.6.8 and 6.1.1.4'
O O 0.0106 0.0060 'International Tables Vol C Tables 4.2.6.8 and 6.1.1.4'

loop_
_geom_angle_atom_site_label_1
_geom_angle_atom_site_label_2
_geom_angle_atom_site_label_3
_geom_angle
_geom_angle_site_symmetry_1
_geom_angle_site_symmetry_3
O1 C1 C9 135.8(3) . 3_756
O1 C1 C9 135.0(3) . .
C9 C1 C9 89.2(2) 3_756 .
C3 N2 C7 112.4(3) . .
C3 N2 C8 109.9(3) . .
C7 N2 C8 109.7(3) . .
O2 C9 C1 135.9(3) . 3_756
O2 C9 C1 133.3(3) . .
C1 C9 C1 90.8(2) 3_756 .
N2 C8 C5 111.5(4) . .
N2 C7 C4 113.4(3) . .
C5 C6 C2 109.8(4) . .
C6 C5 C8 111.4(4) . .
C7 C4 N1 111.7(3) . .
N2 C3 C2 112.6(4) . .
C3 C2 C6 110.5(4) . .

loop_
_geom_bond_atom_site_label_1
_geom_bond_atom_site_label_2
_geom_bond_distance
_geom_bond_site_symmetry_2
C1 O1 1.238(3) .
C1 C9 1.454(4) 3_756
C1 C9 1.468(4) .
N2 C3 1.429(5) .
N2 C7 1.462(4) .
N2 C8 1.466(5) .
N1 C4 1.474(4) .
C9 O2 1.263(3) .
C9 C1 1.454(4) 3_756
C8 C5 1.493(5) .
C7 C4 1.470(5) .
C6 C5 1.478(7) .
C6 C2 1.515(7) .
C3 C2 1.506(7) .
